data_2215646
loop_
_publ_author_name
'Yang, Shi-Ying'
'Lu, Yong-Bin'
'Zheng, Qi-Tai'
'Lu, Yang'

_publ_section_title
;
 Loureirin A
;
_journal_coeditor_code RZ2161
_journal_issue 10
_journal_name_full 'Acta Crystallographica Section E'
_journal_page_first o3927
_journal_page_last o3927
_journal_paper_doi 10.1107/S1600536807035520
_journal_volume 63
_journal_year 2007
_chemical_formula_iupac 'C17 H18 O4'
_chemical_formula_moiety 'C17 H18 O4'
_chemical_formula_sum 'C17 H18 O4'
_chemical_formula_weight 286.31
_chemical_name_common 'loureirin A'
_chemical_name_systematic
;
3-(2,4-dimethoxyphenyl)-1-(4-hydroxyphenyl)propan-1-one
;
_space_group_IT_number 2
_symmetry_cell_setting triclinic
_symmetry_space_group_name_Hall '-P 1'
_symmetry_space_group_name_H-M 'P -1'
_atom_sites_solution_hydrogens geom
_atom_sites_solution_primary direct
_atom_sites_solution_secondary difmap
_audit_creation_method SHELXL-97
_cell_angle_alpha 73.509(10)
_cell_angle_beta 86.259(12)
_cell_angle_gamma 74.206(10)
_cell_formula_units_Z 4
_cell_length_a 8.1750(7)
_cell_length_b 12.8971(8)
_cell_length_c 15.2410(6)
_cell_measurement_reflns_used 5366
_cell_measurement_temperature 295(2)
_cell_measurement_theta_max 25.56
_cell_measurement_theta_min 2.49
_cell_volume 1482.5(2)
_computing_cell_refinement 'SCALEPACK (Otwinowski & Minor, 1997)'
_computing_data_collection 'DENZO (Otwinowski & Minor, 1997)'
_computing_data_reduction SCALEPACK
_computing_molecular_graphics 'PLATON (Spek, 2001)'
_computing_publication_material SHELXL97
_computing_structure_refinement 'SHELXL97 (Sheldrick, 1997)'
_computing_structure_solution 'SHELXS97 (Sheldrick, 1990)'
_diffrn_ambient_temperature 295(2)
_diffrn_detector_area_resol_mean 0
_diffrn_measured_fraction_theta_full 0.984
_diffrn_measured_fraction_theta_max 0.965
_diffrn_measurement_device_type 'MAC DIP 2030K'
_diffrn_measurement_method '\w scans'
_diffrn_radiation_monochromator graphite
_diffrn_radiation_source 'rotating anode'
_diffrn_radiation_type MoK\a
_diffrn_radiation_wavelength 0.71073
_diffrn_reflns_av_R_equivalents 0.0490
_diffrn_reflns_av_sigmaI/netI 0.0375
_diffrn_reflns_limit_h_max 9
_diffrn_reflns_limit_h_min -9
_diffrn_reflns_limit_k_max 15
_diffrn_reflns_limit_k_min -14
_diffrn_reflns_limit_l_max 18
_diffrn_reflns_limit_l_min -18
_diffrn_reflns_number 10182
_diffrn_reflns_theta_full 25.00
_diffrn_reflns_theta_max 25.56
_diffrn_reflns_theta_min 2.49
_diffrn_standards_number 0
_exptl_absorpt_coefficient_mu 0.091
_exptl_absorpt_correction_type none
_exptl_crystal_colour colourless
_exptl_crystal_density_diffrn 1.283
_exptl_crystal_density_method 'not measured'
_exptl_crystal_description block
_exptl_crystal_F_000 608
_exptl_crystal_size_max 0.20
_exptl_crystal_size_mid 0.20
_exptl_crystal_size_min 0.10
_refine_diff_density_max 0.290
_refine_diff_density_min -0.198
_refine_ls_extinction_method none
_refine_ls_goodness_of_fit_ref 1.023
_refine_ls_hydrogen_treatment mixed
_refine_ls_matrix_type full
_refine_ls_number_parameters 431
_refine_ls_number_reflns 5366
_refine_ls_number_restraints 3
_refine_ls_restrained_S_all 1.024
_refine_ls_R_factor_all 0.0893
_refine_ls_R_factor_gt 0.0573
_refine_ls_shift/su_max 0.000
_refine_ls_shift/su_mean 0.000
_refine_ls_structure_factor_coef Fsqd
_refine_ls_weighting_details 'calc w=1/[\s^2^(Fo^2^)+(0.1025P)^2^+0.2205P] where P=(Fo^2^+2Fc^2^)/3'
_refine_ls_weighting_scheme calc
_refine_ls_wR_factor_gt 0.1625
_refine_ls_wR_factor_ref 0.1885
_reflns_number_gt 3408
_reflns_number_total 5366
_reflns_threshold_expression I>2\s(I)
_cod_data_source_file rz2161.cif
_cod_data_source_block I
_cod_database_code 2215646
_cod_database_fobs_code 2215646

loop_
_symmetry_equiv_pos_as_xyz
'x, y, z'
'-x, -y, -z'

loop_
_atom_site_type_symbol
_atom_site_label
_atom_site_fract_x
_atom_site_fract_y
_atom_site_fract_z
_atom_site_U_iso_or_equiv
_atom_site_adp_type
_atom_site_calc_flag
_atom_site_refinement_flags
_atom_site_occupancy
O O1 0.8504(3) -0.0889(2) 0.31936(15) 0.0893(8) Uani d . 1
H H1A 0.895(6) -0.045(4) 0.282(3) 0.134 Uiso d . 1
O O2 0.6352(4) -0.05071(19) 0.71439(14) 0.0959(8) Uani d . 1
O O3 0.7430(3) 0.34222(18) 0.52269(14) 0.0849(7) Uani d . 1
O O4 0.5812(3) 0.64527(17) 0.65600(14) 0.0780(6) Uani d . 1
C C1 0.8119(4) -0.0571(3) 0.39738(19) 0.0663(8) Uani d . 1
C C2 0.7716(4) -0.1363(3) 0.4721(2) 0.0675(8) Uani d . 1
H H2A 0.769(4) -0.208(3) 0.463(2) 0.081 Uiso d . 1
C C3 0.7254(4) -0.1091(2) 0.5530(2) 0.0663(8) Uani d . 1
H H3A 0.694(4) -0.162(3) 0.604(2) 0.080 Uiso d . 1
C C4 0.7268(4) -0.0048(2) 0.56262(19) 0.0663(8) Uani d . 1
C C5 0.7722(5) 0.0726(3) 0.4876(2) 0.0778(9) Uani d . 1
H H5A 0.780(4) 0.149(3) 0.493(2) 0.093 Uiso d . 1
C C6 0.8117(5) 0.0463(3) 0.4060(2) 0.0763(9) Uani d . 1
H H6A 0.839(4) 0.098(3) 0.358(2) 0.092 Uiso d . 1
C C7 0.6835(5) 0.0173(3) 0.6527(2) 0.0793(9) Uani d U 1
C C8 0.7015(5) 0.1266(3) 0.6695(2) 0.0869(10) Uani d U 1
H H8A 0.7163 0.1159 0.7344 0.104 Uiso calc R 1
H H8B 0.8000 0.1467 0.6379 0.104 Uiso calc R 1
C C9 0.5417(5) 0.2186(3) 0.6340(2) 0.0843(9) Uani d U 1
H H9A 0.4440 0.1993 0.6672 0.101 Uiso calc R 1
H H9B 0.5248 0.2270 0.5697 0.101 Uiso calc R 1
C C10 0.5596(4) 0.3302(3) 0.6468(2) 0.0768(9) Uani d . 1
C C11 0.4803(5) 0.3731(3) 0.7163(2) 0.0816(10) Uani d . 1
H H11A 0.417(5) 0.333(3) 0.759(2) 0.098 Uiso d . 1
C C12 0.4845(4) 0.4774(3) 0.7244(2) 0.0697(8) Uani d . 1
H H12A 0.431(4) 0.499(3) 0.776(2) 0.084 Uiso d . 1
C C13 0.5740(4) 0.5393(2) 0.65944(18) 0.0604(7) Uani d . 1
C C14 0.6624(4) 0.4961(3) 0.59190(19) 0.0624(7) Uani d . 1
H H14A 0.719(4) 0.542(3) 0.550(2) 0.075 Uiso d . 1
C C15 0.6579(4) 0.3920(3) 0.58686(19) 0.0677(8) Uani d . 1
C C16 0.8440(5) 0.3992(3) 0.4582(2) 0.0955(11) Uani d . 1
H H16A 0.8976 0.3537 0.4189 0.143 Uiso calc R 1
H H16B 0.9295 0.4137 0.4898 0.143 Uiso calc R 1
H H16C 0.7734 0.4689 0.4222 0.143 Uiso calc R 1
C C17 0.4891(5) 0.6949(3) 0.7225(2) 0.0896(11) Uani d . 1
H H17A 0.5032 0.7689 0.7123 0.134 Uiso calc R 1
H H17B 0.5311 0.6500 0.7825 0.134 Uiso calc R 1
H H17C 0.3707 0.6994 0.7177 0.134 Uiso calc R 1
O O1A 0.4963(3) 1.16103(19) 1.12874(15) 0.0815(7) Uani d . 1
H H1B 0.468(6) 1.120(4) 1.172(3) 0.122 Uiso d . 1
O O2A 0.9855(2) 0.99444(15) 0.83152(12) 0.0637(5) Uani d . 1
O O3A 1.2335(3) 0.58212(16) 0.97268(12) 0.0666(5) Uani d . 1
O O4A 1.0914(3) 0.32784(16) 0.83785(14) 0.0760(6) Uani d . 1
C C1A 0.5971(4) 1.1025(2) 1.07499(18) 0.0584(7) Uani d . 1
C C2A 0.6605(4) 1.1639(2) 0.9963(2) 0.0664(8) Uani d . 1
H H2B 0.628(4) 1.240(3) 0.981(2) 0.080 Uiso d . 1
C C3A 0.7646(4) 1.1097(2) 0.93961(19) 0.0613(7) Uani d . 1
H H3B 0.807(4) 1.154(3) 0.888(2) 0.074 Uiso d . 1
C C4A 0.8053(3) 0.9935(2) 0.95884(16) 0.0519(6) Uani d . 1
C C5A 0.7388(4) 0.9331(2) 1.03753(17) 0.0564(7) Uani d . 1
H H5B 0.773(4) 0.853(3) 1.0537(18) 0.068 Uiso d . 1
C C6A 0.6373(4) 0.9868(2) 1.09567(18) 0.0587(7) Uani d . 1
H H6B 0.592(4) 0.944(2) 1.1526(19) 0.070 Uiso d . 1
C C7A 0.9191(3) 0.9379(2) 0.89583(17) 0.0534(6) Uani d . 1
C C8A 0.9471(4) 0.8144(2) 0.90919(18) 0.0589(7) Uani d . 1
H H8C 0.8383 0.7991 0.9059 0.071 Uiso calc R 1
H H8D 0.9951 0.7742 0.9698 0.071 Uiso calc R 1
C C9A 1.0642(4) 0.7713(2) 0.83885(18) 0.0620(7) Uani d . 1
H H9C 1.0288 0.8217 0.7787 0.074 Uiso calc R 1
H H9D 1.1784 0.7735 0.8503 0.074 Uiso calc R 1
C C10A 1.0694(3) 0.6541(2) 0.83781(17) 0.0550(7) Uani d . 1
C C11A 0.9883(4) 0.6345(2) 0.76959(18) 0.0618(7) Uani d . 1
H H11B 0.925(4) 0.699(3) 0.722(2) 0.074 Uiso d . 1
C C12A 0.9910(4) 0.5275(2) 0.76584(19) 0.0599(7) Uani d . 1
H H12B 0.928(4) 0.518(2) 0.719(2) 0.072 Uiso d . 1
C C13A 1.0773(4) 0.4372(2) 0.83321(17) 0.0574(7) Uani d . 1
C C14A 1.1586(4) 0.4520(2) 0.90420(18) 0.0570(7) Uani d . 1
H H14B 1.217(4) 0.389(3) 0.9520(19) 0.068 Uiso d . 1
C C15A 1.1545(3) 0.5599(2) 0.90622(16) 0.0519(6) Uani d . 1
C C16A 1.3028(4) 0.4903(3) 1.04937(19) 0.0733(8) Uani d . 1
H H16D 1.3500 0.5166 1.0923 0.110 Uiso calc R 1
H H16E 1.3905 0.4357 1.0293 0.110 Uiso calc R 1
H H16F 1.2147 0.4566 1.0782 0.110 Uiso calc R 1
C C17A 1.0131(6) 0.3063(3) 0.7664(2) 0.0924(11) Uani d . 1
H H17D 1.0336 0.2268 0.7768 0.139 Uiso calc R 1
H H17E 1.0601 0.3374 0.7086 0.139 Uiso calc R 1
H H17F 0.8928 0.3401 0.7655 0.139 Uiso calc R 1

loop_
_atom_site_aniso_label
_atom_site_aniso_U_11
_atom_site_aniso_U_22
_atom_site_aniso_U_33
_atom_site_aniso_U_12
_atom_site_aniso_U_13
_atom_site_aniso_U_23
O1 0.1167(19) 0.0998(18) 0.0703(14) -0.0473(15) 0.0337(13) -0.0426(13)
O2 0.118(2) 0.0785(15) 0.0748(13) -0.0372(15) 0.0304(14) -0.0242(11)
O3 0.1130(18) 0.0782(14) 0.0746(13) -0.0331(13) 0.0349(13) -0.0389(11)
O4 0.0961(16) 0.0659(13) 0.0831(13) -0.0318(12) 0.0251(12) -0.0335(11)
C1 0.0682(18) 0.072(2) 0.0625(16) -0.0219(15) 0.0137(14) -0.0250(14)
C2 0.083(2) 0.0628(18) 0.0662(17) -0.0297(16) 0.0144(15) -0.0250(14)
C3 0.082(2) 0.0545(17) 0.0628(16) -0.0264(15) 0.0137(15) -0.0119(13)
C4 0.080(2) 0.0550(16) 0.0636(16) -0.0191(14) 0.0125(15) -0.0170(13)
C5 0.109(3) 0.0528(17) 0.0726(18) -0.0291(17) 0.0264(18) -0.0175(15)
C6 0.099(2) 0.0647(19) 0.0604(17) -0.0256(17) 0.0238(17) -0.0112(14)
C7 0.099(2) 0.0748(19) 0.0734(19) -0.0200(17) 0.0268(18) -0.0228(16)
C8 0.101(3) 0.086(2) 0.0711(19) -0.018(2) 0.0080(18) -0.0226(17)
C9 0.081(2) 0.076(3) 0.0724(19) -0.0160(19) 0.0010(17) -0.0250(18)
C10 0.087(2) 0.0630(19) 0.088(2) -0.0130(16) 0.0184(18) -0.0231(16)
C11 0.100(2) 0.067(2) 0.083(2) -0.0328(18) 0.0380(19) -0.0268(17)
C12 0.079(2) 0.0667(19) 0.0702(18) -0.0232(16) 0.0210(16) -0.0307(15)
C13 0.0681(18) 0.0556(16) 0.0599(15) -0.0184(13) 0.0074(13) -0.0194(13)
C14 0.0677(18) 0.0640(18) 0.0591(15) -0.0223(14) 0.0059(14) -0.0189(13)
C15 0.078(2) 0.0697(19) 0.0620(16) -0.0219(15) 0.0143(15) -0.0290(14)
C16 0.110(3) 0.100(3) 0.079(2) -0.029(2) 0.033(2) -0.036(2)
C17 0.115(3) 0.065(2) 0.092(2) -0.0213(19) 0.033(2) -0.0362(18)
O1A 0.1072(18) 0.0697(14) 0.0769(14) -0.0298(13) 0.0361(13) -0.0369(11)
O2A 0.0785(13) 0.0529(11) 0.0602(10) -0.0220(9) 0.0176(9) -0.0155(9)
O3A 0.0773(13) 0.0637(12) 0.0616(11) -0.0219(10) 0.0006(9) -0.0186(9)
O4A 0.1073(17) 0.0479(11) 0.0773(13) -0.0210(11) -0.0013(11) -0.0235(10)
C1A 0.0665(17) 0.0570(16) 0.0572(14) -0.0181(13) 0.0074(13) -0.0240(12)
C2A 0.087(2) 0.0434(15) 0.0725(17) -0.0185(15) 0.0161(15) -0.0238(13)
C3A 0.0778(19) 0.0455(15) 0.0631(16) -0.0210(13) 0.0066(14) -0.0156(12)
C4A 0.0604(15) 0.0437(14) 0.0518(13) -0.0146(12) 0.0011(11) -0.0127(11)
C5A 0.0694(17) 0.0450(14) 0.0528(14) -0.0155(13) 0.0048(12) -0.0108(11)
C6A 0.0664(17) 0.0540(16) 0.0563(14) -0.0182(13) 0.0083(13) -0.0157(12)
C7A 0.0582(15) 0.0478(14) 0.0541(13) -0.0159(12) 0.0000(12) -0.0121(11)
C8A 0.0657(17) 0.0482(15) 0.0648(15) -0.0161(13) 0.0127(13) -0.0203(12)
C9A 0.0787(19) 0.0484(15) 0.0606(15) -0.0200(14) 0.0144(14) -0.0178(12)
C10A 0.0653(16) 0.0462(14) 0.0528(14) -0.0142(12) 0.0169(12) -0.0166(11)
C11A 0.0764(19) 0.0529(16) 0.0507(14) -0.0118(14) 0.0081(13) -0.0126(12)
C12A 0.0727(19) 0.0578(17) 0.0535(14) -0.0195(14) 0.0037(13) -0.0207(13)
C13A 0.0731(18) 0.0466(14) 0.0555(14) -0.0193(13) 0.0161(13) -0.0191(12)
C14A 0.0636(17) 0.0468(15) 0.0552(14) -0.0103(12) 0.0100(13) -0.0118(12)
C15A 0.0554(15) 0.0523(15) 0.0493(13) -0.0141(12) 0.0113(11) -0.0189(11)
C16A 0.0719(19) 0.087(2) 0.0608(16) -0.0233(17) -0.0011(14) -0.0180(15)
C17A 0.133(3) 0.069(2) 0.093(2) -0.041(2) 0.007(2) -0.0393(19)

loop_
_atom_type_symbol
_atom_type_description
_atom_type_scat_dispersion_real
_atom_type_scat_dispersion_imag
_atom_type_scat_source
C C 0.0033 0.0016 'International Tables Vol C Tables 4.2.6.8 and 6.1.1.4'
H H 0.0000 0.0000 'International Tables Vol C Tables 4.2.6.8 and 6.1.1.4'
O O 0.0106 0.0060 'International Tables Vol C Tables 4.2.6.8 and 6.1.1.4'

loop_
_geom_angle_atom_site_label_1
_geom_angle_atom_site_label_2
_geom_angle_atom_site_label_3
_geom_angle
_geom_angle_publ_flag
C1 O1 H1A 111(3) ?
C15 O3 C16 118.8(2) ?
C13 O4 C17 117.5(2) no
O1 C1 C6 124.3(3) no
O1 C1 C2 116.1(3) no
C6 C1 C2 119.6(3) ?
C3 C2 C1 119.6(3) no
C3 C2 H2A 123.0(18) no
C1 C2 H2A 117.3(18) no
C2 C3 C4 121.1(3) no
C2 C3 H3A 120.4(18) no
C4 C3 H3A 118.5(18) no
C5 C4 C3 118.4(3) no
C5 C4 C7 123.2(3) no
C3 C4 C7 118.4(2) no
C6 C5 C4 120.1(3) no
C6 C5 H5A 119.3(18) no
C4 C5 H5A 120.6(18) no
C1 C6 C5 121.2(3) no
C1 C6 H6A 120(2) no
C5 C6 H6A 119(2) no
O2 C7 C4 120.4(3) ?
O2 C7 C8 119.4(3) no
C4 C7 C8 120.2(3) no
C9 C8 C7 108.2(3) ?
C9 C8 H8A 110.1 no
C7 C8 H8A 110.1 no
C9 C8 H8B 110.1 no
C7 C8 H8B 110.1 no
H8A C8 H8B 108.4 no
C8 C9 C10 109.1(3) no
C8 C9 H9A 109.9 no
C10 C9 H9A 109.9 no
C8 C9 H9B 109.9 no
C10 C9 H9B 109.9 no
H9A C9 H9B 108.3 no
C11 C10 C15 117.1(3) no
C11 C10 C9 122.3(3) no
C15 C10 C9 120.6(3) ?
C10 C11 C12 122.8(3) no
C10 C11 H11A 119(2) no
C12 C11 H11A 118(2) no
C13 C12 C11 117.9(3) no
C13 C12 H12A 124.9(19) no
C11 C12 H12A 117.1(19) no
O4 C13 C14 115.2(2) no
O4 C13 C12 124.2(2) no
C14 C13 C12 120.6(3) no
C15 C14 C13 119.9(3) no
C15 C14 H14A 123.2(19) no
C13 C14 H14A 116.8(19) no
O3 C15 C14 123.8(2) no
O3 C15 C10 114.8(3) no
C14 C15 C10 121.3(3) no
O3 C16 H16A 109.5 no
O3 C16 H16B 109.5 no
H16A C16 H16B 109.5 no
O3 C16 H16C 109.5 no
H16A C16 H16C 109.5 no
H16B C16 H16C 109.5 no
O4 C17 H17A 109.5 no
O4 C17 H17B 109.5 no
H17A C17 H17B 109.5 no
O4 C17 H17C 109.5 no
H17A C17 H17C 109.5 no
H17B C17 H17C 109.5 no
C1A O1A H1B 110(3) ?
C15A O3A C16A 117.1(2) ?
C13A O4A C17A 117.5(2) no
O1A C1A C6A 122.7(2) no
O1A C1A C2A 117.2(2) no
C6A C1A C2A 120.1(2) ?
C3A C2A C1A 120.1(3) no
C3A C2A H2B 120.1(19) no
C1A C2A H2B 119.8(19) no
C2A C3A C4A 120.7(2) no
C2A C3A H3B 117.1(18) no
C4A C3A H3B 122.2(18) no
C3A C4A C5A 118.6(2) no
C3A C4A C7A 119.0(2) no
C5A C4A C7A 122.4(2) no
C6A C5A C4A 121.0(3) no
C6A C5A H5B 119.6(16) no
C4A C5A H5B 119.1(16) no
C5A C6A C1A 119.6(2) no
C5A C6A H6B 121.3(16) no
C1A C6A H6B 119.1(16) no
O2A C7A C4A 119.6(2) ?
O2A C7A C8A 120.8(2) no
C4A C7A C8A 119.6(2) no
C7A C8A C9A 113.0(2) ?
C7A C8A H8C 109.0 no
C9A C8A H8C 109.0 no
C7A C8A H8D 109.0 no
C9A C8A H8D 109.0 no
H8C C8A H8D 107.8 no
C10A C9A C8A 114.8(2) no
C10A C9A H9C 108.6 no
C8A C9A H9C 108.6 no
C10A C9A H9D 108.6 no
C8A C9A H9D 108.6 no
H9C C9A H9D 107.5 no
C11A C10A C15A 116.9(2) no
C11A C10A C9A 121.4(2) no
C15A C10A C9A 121.7(3) ?
C10A C11A C12A 123.1(3) no
C10A C11A H11B 118.2(18) no
C12A C11A H11B 118.7(18) no
C13A C12A C11A 118.4(3) no
C13A C12A H12B 121.4(18) no
C11A C12A H12B 120.1(18) no
O4A C13A C12A 124.7(3) no
O4A C13A C14A 114.4(3) no
C12A C13A C14A 120.9(3) no
C13A C14A C15A 119.6(3) no
C13A C14A H14B 120.8(17) no
C15A C14A H14B 119.6(17) no
O3A C15A C14A 123.5(2) no
O3A C15A C10A 115.4(2) no
C14A C15A C10A 121.1(3) no
O3A C16A H16D 109.5 no
O3A C16A H16E 109.5 no
H16D C16A H16E 109.5 no
O3A C16A H16F 109.5 no
H16D C16A H16F 109.5 no
H16E C16A H16F 109.5 no
O4A C17A H17D 109.5 no
O4A C17A H17E 109.5 no
H17D C17A H17E 109.5 no
O4A C17A H17F 109.5 no
H17D C17A H17F 109.5 no
H17E C17A H17F 109.5 no

loop_
_geom_bond_atom_site_label_1
_geom_bond_atom_site_label_2
_geom_bond_distance
_geom_bond_publ_flag
O1 C1 1.356(3) ?
O1 H1A 0.82(4) no
O2 C7 1.217(3) ?
O3 C15 1.370(3) ?
O3 C16 1.415(4) ?
O4 C13 1.369(3) no
O4 C17 1.418(3) no
C1 C6 1.375(4) no
C1 C2 1.387(4) ?
C2 C3 1.378(4) no
C2 H2A 0.98(3) no
C3 C4 1.396(4) no
C3 H3A 0.96(3) no
C4 C5 1.393(4) no
C4 C7 1.482(4) no
C5 C6 1.376(4) no
C5 H5A 1.03(3) no
C6 H6A 0.90(3) no
C7 C8 1.548(5) no
C8 C9 1.514(5) no
C8 H8A 0.9700 no
C8 H8B 0.9700 no
C9 C10 1.552(5) no
C9 H9A 0.9700 no
C9 H9B 0.9700 no
C10 C11 1.377(4) ?
C10 C15 1.398(4) no
C11 C12 1.395(4) no
C11 H11A 0.93(3) no
C12 C13 1.389(4) no
C12 H12A 0.94(3) no
C13 C14 1.379(4) no
C14 C15 1.376(4) no
C14 H14A 0.93(3) no
C16 H16A 0.9600 no
C16 H16B 0.9600 no
C16 H16C 0.9600 no
C17 H17A 0.9600 no
C17 H17B 0.9600 no
C17 H17C 0.9600 no
O1A C1A 1.358(3) ?
O1A H1B 0.79(4) no
O2A C7A 1.236(3) ?
O3A C15A 1.370(3) ?
O3A C16A 1.423(4) ?
O4A C13A 1.365(3) no
O4A C17A 1.426(4) no
C1A C6A 1.384(4) no
C1A C2A 1.392(4) ?
C2A C3A 1.373(4) no
C2A H2B 0.91(3) no
C3A C4A 1.390(4) no
C3A H3B 0.94(3) no
C4A C5A 1.398(3) no
C4A C7A 1.488(3) no
C5A C6A 1.375(4) no
C5A H5B 0.95(3) no
C6A H6B 1.00(3) no
C7A C8A 1.501(3) no
C8A C9A 1.514(3) no
C8A H8C 0.9700 no
C8A H8D 0.9700 no
C9A C10A 1.506(3) no
C9A H9C 0.9700 no
C9A H9D 0.9700 no
C10A C11A 1.383(4) ?
C10A C15A 1.400(4) no
C11A C12A 1.392(4) no
C11A H11B 0.98(3) no
C12A C13A 1.370(4) no
C12A H12B 0.96(3) no
C13A C14A 1.389(4) no
C14A C15A 1.392(4) no
C14A H14B 0.96(3) no
C16A H16D 0.9600 no
C16A H16E 0.9600 no
C16A H16F 0.9600 no
C17A H17D 0.9600 no
C17A H17E 0.9600 no
C17A H17F 0.9600 no

loop_
_geom_hbond_atom_site_label_D
_geom_hbond_atom_site_label_H
_geom_hbond_atom_site_label_A
_geom_hbond_site_symmetry_A
_geom_hbond_distance_DH
_geom_hbond_distance_HA
_geom_hbond_distance_DA
_geom_hbond_angle_DHA
_geom_hbond_publ_flag
O1 H1A O2A 2_766 0.82(4) 1.96(4) 2.733(3) 155(5) yes
O1A H1B O2 2_667 0.79(4) 1.96(4) 2.732(3) 166(5) yes
C5 H5A O3 . 1.03(3) 2.60(4) 3.609(4) 168(3) yes
C8 H8B O3 . 0.97 2.57 3.120(4) 116 yes
C8 H8A O2A 1_545 0.97 2.59 3.255(4) 126 no
C5A H5B O4A 2_767 0.96(4) 2.46(3) 3.322(3) 150 no
C17A H17D O1 2_756 0.96 2.57 3.317(5) 135 no

loop_
_geom_torsion_atom_site_label_1
_geom_torsion_atom_site_label_2
_geom_torsion_atom_site_label_3
_geom_torsion_atom_site_label_4
_geom_torsion
_geom_torsion_publ_flag
O1 C1 C2 C3 -177.8(3) no
C6 C1 C2 C3 2.5(5) no
C1 C2 C3 C4 -3.2(5) no
C2 C3 C4 C5 1.5(5) no
C2 C3 C4 C7 -177.2(3) no
C3 C4 C5 C6 1.1(5) no
C7 C4 C5 C6 179.6(3) no
O1 C1 C6 C5 -179.6(3) no
C2 C1 C6 C5 0.0(5) no
C4 C5 C6 C1 -1.8(6) no
C5 C4 C7 O2 175.7(4) no
C3 C4 C7 O2 -5.7(5) no
C5 C4 C7 C8 -5.0(5) no
C3 C4 C7 C8 173.6(3) no
O2 C7 C8 C9 -96.8(4) no
C4 C7 C8 C9 83.8(4) ?
C7 C8 C9 C10 -177.9(3) ?
C8 C9 C10 C11 -102.6(4) ?
C8 C9 C10 C15 77.7(4) no
C15 C10 C11 C12 4.8(6) no
C9 C10 C11 C12 -174.9(3) no
C10 C11 C12 C13 -0.4(6) no
C17 O4 C13 C14 178.5(3) no
C17 O4 C13 C12 -0.9(5) no
C11 C12 C13 O4 176.3(3) no
C11 C12 C13 C14 -3.1(5) no
O4 C13 C14 C15 -177.4(3) no
C12 C13 C14 C15 2.0(5) no
C16 O3 C15 C14 1.0(5) no
C16 O3 C15 C10 179.2(3) no
C13 C14 C15 O3 -179.4(3) no
C13 C14 C15 C10 2.6(5) no
C11 C10 C15 O3 175.9(3) no
C9 C10 C15 O3 -4.4(5) no
C11 C10 C15 C14 -5.9(5) no
C9 C10 C15 C14 173.8(3) no
O1A C1A C2A C3A 179.3(3) no
C6A C1A C2A C3A -0.7(5) no
C1A C2A C3A C4A 1.3(5) no
C2A C3A C4A C5A -0.5(4) no
C2A C3A C4A C7A -179.8(3) no
C3A C4A C5A C6A -0.9(4) no
C7A C4A C5A C6A 178.4(3) no
C4A C5A C6A C1A 1.5(4) no
O1A C1A C6A C5A 179.3(3) no
C2A C1A C6A C5A -0.7(4) no
C3A C4A C7A O2A 5.3(4) no
C5A C4A C7A O2A -174.0(3) no
C3A C4A C7A C8A -172.6(3) no
C5A C4A C7A C8A 8.1(4) no
O2A C7A C8A C9A 1.4(4) no
C4A C7A C8A C9A 179.3(2) ?
C7A C8A C9A C10A -168.6(2) ?
C8A C9A C10A C11A 105.0(3) ?
C8A C9A C10A C15A -74.2(3) no
C15A C10A C11A C12A -1.2(4) no
C9A C10A C11A C12A 179.6(2) no
C10A C11A C12A C13A 0.4(4) no
C17A O4A C13A C12A 1.2(4) no
C17A O4A C13A C14A -179.1(3) no
C11A C12A C13A O4A -179.6(2) no
C11A C12A C13A C14A 0.7(4) no
O4A C13A C14A C15A 179.3(2) no
C12A C13A C14A C15A -0.9(4) no
C16A O3A C15A C14A -8.8(3) no
C16A O3A C15A C10A 172.3(2) no
C13A C14A C15A O3A -178.8(2) no
C13A C14A C15A C10A 0.0(4) no
C11A C10A C15A O3A 180.0(2) no
C9A C10A C15A O3A -0.8(3) no
C11A C10A C15A C14A 1.0(3) no
C9A C10A C15A C14A -179.8(2) no

loop_
_cod_related_entry_id
_cod_related_entry_database
_cod_related_entry_code
1 ChemSpider 4477476
